data_1572926
loop_
_publ_author_name
'Husbands, David R.'
'Tanner, Theo'
'Whitwood, Adrian C.'
'Hodnett, Neil S.'
'Wheelhouse, Katherine M. P.'
'Fairlamb, Ian J. S.'

_publ_section_title
;
 The ubiquitous P(<i>o</i>-tol)<sub>3</sub> ligand promotes formation of
 catalytically-active higher order palladacyclic clusters.
;
_journal_issue 44
_journal_name_full 'Chemical science'
_journal_page_first 18627
_journal_page_last 18633
_journal_paper_doi 10.1039/d4sc05346j
_journal_volume 15
_journal_year 2024
_chemical_formula_moiety 'C84 H82 O3 P4 Pd4'
_chemical_formula_sum 'C84 H82 O3 P4 Pd4'
_chemical_formula_weight 1688.97
_space_group_crystal_system triclinic
_space_group_IT_number 2
_space_group_name_Hall '-P 1'
_space_group_name_H-M_alt 'P -1'
_atom_sites_solution_hydrogens mixed
_atom_sites_solution_primary dual
_audit_creation_date 2024-09-25
_audit_creation_method
;
Olex2 1.5
(compiled 2024.02.16 svn.r378c4104 for OlexSys, GUI svn.r6928)
;
_audit_update_record
;
2024-09-25 deposited with the CCDC.	2024-10-15 downloaded from the CCDC.
;
_cell_angle_alpha 98.300(2)
_cell_angle_beta 93.130(2)
_cell_angle_gamma 116.152(3)
_cell_formula_units_Z 2
_cell_length_a 13.6277(4)
_cell_length_b 14.8406(4)
_cell_length_c 20.3507(5)
_cell_measurement_reflns_used 14589
_cell_measurement_temperature 110.00(10)
_cell_measurement_theta_max 71.0130
_cell_measurement_theta_min 3.6760
_cell_volume 3623.2(2)
_computing_cell_refinement 'CrysAlisPro 1.171.41.93a (Rigaku OD, 2020)'
_computing_data_collection 'CrysAlisPro 1.171.41.93a (Rigaku OD, 2020)'
_computing_data_reduction 'CrysAlisPro 1.171.41.93a (Rigaku OD, 2020)'
_computing_molecular_graphics 'Olex2 1.5 (Dolomanov et al., 2009)'
_computing_publication_material 'Olex2 1.5 (Dolomanov et al., 2009)'
_computing_structure_refinement 'SHELXL 2018/3 (Sheldrick, 2015)'
_computing_structure_solution 'SHELXT  (Sheldrick, 2015)'
_diffrn_ambient_environment N~2~
_diffrn_ambient_temperature 110.00(10)
_diffrn_detector 'CCD plate'
_diffrn_detector_area_resol_mean 16.1450
_diffrn_detector_type Eos
_diffrn_measured_fraction_theta_full 0.998
_diffrn_measured_fraction_theta_max 0.998
_diffrn_measurement_details
;
List of Runs (angles in degrees, time in seconds):

  # Type    Start    End  Width  t~exp~   \w     \q     \k     \f   Frames
#--------------------------------------------------------------------------
  1  \w    -21.00   5.00   1.00    5.50    --    0.00 -77.00  90.00   26
  2  \w    -21.00  14.00   1.00    5.50    --    0.00 -77.00-150.00   35
  3  \w    -36.00  -8.00   1.00    5.50    --    0.00 -57.00 -30.00   28
  4  \w    -69.00 -39.00   1.00    5.50    --    0.00 -57.00 -30.00   30
  5  \w    -10.00  27.00   1.00    5.50    --    0.00 -77.00  60.00   37
  6  \w    -14.00  28.00   1.00    5.50    --    0.00 -77.00   0.00   42
  7  \w     46.00 109.00   1.00   22.00    --   54.00-125.00-150.00   63
  8  \w      1.00  78.00   1.00   22.00    --   54.00 -38.00 120.00   77
  9  \w     32.00 125.00   1.00   22.00    --   54.00  38.00  60.00   93
 10  \w     28.00  80.00   1.00   22.00    --   54.00-125.00 120.00   52
 11  \w     97.00 123.00   1.00   22.00    --   54.00  57.00 -60.00   26
 12  \w     18.00  71.00   1.00   22.00    --   54.00 -57.00 -90.00   53
 13  \w    -15.00  15.00   1.00   22.00    --   54.00 -57.00 120.00   30
 14  \w     37.00 123.00   1.00   22.00    --   54.00  57.00 -90.00   86
 15  \w    116.00 144.00   1.00   22.00    --  108.00 111.00-120.00   28
 16  \w     54.00 130.00   1.00   22.00    --  108.00 -63.00  60.00   76
 17  \w    107.00 133.00   1.00   22.00    --  108.00  77.00 -90.00   26
 18  \w     37.00  67.00   1.00   22.00    --  108.00 -91.00 -60.00   30
 19  \w    105.00 148.00   1.00   22.00    --  108.00 111.00  90.00   43
 20  \w    109.00 168.00   1.00   22.00    --  108.00  63.00  60.00   59
 21  \w     47.00 108.00   1.00   22.00    --  108.00-111.00-180.00   61
 22  \w    133.00 169.00   1.00   22.00    --  108.00  77.00  30.00   36
 23  \w     37.00 108.00   1.00   22.00    --  108.00-111.00-120.00   71
 24  \w    103.00 128.00   1.00   22.00    --  108.00  77.00  30.00   25
 25  \w     88.00 161.00   1.00   22.00    --  108.00  63.00-180.00   73
 26  \w     54.00 109.00   1.00   22.00    --  108.00-111.00 -60.00   55
 27  \w     48.00 129.00   1.00   22.00    --  108.00 -50.00 -30.00   81
 28  \w    143.00 177.00   1.00   22.00    --  108.00  77.00 120.00   34
 29  \w     48.00 104.00   1.00   22.00    --  108.00 -91.00 -30.00   56
 30  \w     60.00 109.00   1.00   22.00    --  108.00-108.00  82.00   49
 31  \w    103.00 129.00   1.00   22.00    --  108.00  77.00 120.00   26
 32  \w    109.00 165.00   1.00   22.00    --  108.00 111.00   0.00   56
 33  \w     87.00 174.00   1.00   22.00    --  108.00  38.00 150.00   87
;
_diffrn_measurement_device 'four-circle diffractometer'
_diffrn_measurement_device_type 'SuperNova, Dual, Cu at home/near, Eos'
_diffrn_measurement_method '\w scans'
_diffrn_orient_matrix_type 'CrysAlisPro convention (1999,Acta A55,543-557)'
_diffrn_orient_matrix_UB_11 0.1070219000
_diffrn_orient_matrix_UB_12 0.0363033000
_diffrn_orient_matrix_UB_13 0.0480578000
_diffrn_orient_matrix_UB_21 0.0682450000
_diffrn_orient_matrix_UB_22 0.0332767000
_diffrn_orient_matrix_UB_23 -0.0577728000
_diffrn_orient_matrix_UB_31 0.0059579000
_diffrn_orient_matrix_UB_32 0.1069495000
_diffrn_orient_matrix_UB_33 0.0176311000
_diffrn_radiation_monochromator mirror
_diffrn_radiation_probe x-ray
_diffrn_radiation_type 'Cu K\a'
_diffrn_radiation_wavelength 1.54184
_diffrn_reflns_av_R_equivalents 0.0291
_diffrn_reflns_av_unetI/netI 0.0404
_diffrn_reflns_Laue_measured_fraction_full 0.998
_diffrn_reflns_Laue_measured_fraction_max 0.998
_diffrn_reflns_limit_h_max 15
_diffrn_reflns_limit_h_min -16
_diffrn_reflns_limit_k_max 17
_diffrn_reflns_limit_k_min -14
_diffrn_reflns_limit_l_max 24
_diffrn_reflns_limit_l_min -24
_diffrn_reflns_number 25088
_diffrn_reflns_point_group_measured_fraction_full 0.998
_diffrn_reflns_point_group_measured_fraction_max 0.998
_diffrn_reflns_theta_full 67.080
_diffrn_reflns_theta_max 67.080
_diffrn_reflns_theta_min 3.378
_diffrn_source 'micro-focus sealed X-ray tube'
_diffrn_source_type 'SuperNova (Cu) X-ray Source'
_exptl_absorpt_coefficient_mu 9.099
_exptl_absorpt_correction_T_max 0.947
_exptl_absorpt_correction_T_min 0.705
_exptl_absorpt_correction_type gaussian
_exptl_absorpt_process_details
;
CrysAlisPro 1.171.41.93a (Rigaku Oxford Diffraction, 2020)
Numerical absorption correction based on gaussian integration over
a multifaceted crystal model
Empirical absorption correction using spherical harmonics,
implemented in SCALE3 ABSPACK scaling algorithm.
;
_exptl_crystal_colour 'clear yellow'
_exptl_crystal_colour_lustre clear
_exptl_crystal_colour_primary yellow
_exptl_crystal_density_diffrn 1.548
_exptl_crystal_description irregular
_exptl_crystal_F_000 1708
_exptl_crystal_recrystallization_method 'crystallisation from dichloromethane and pentane'
_exptl_crystal_size_max 0.13
_exptl_crystal_size_mid 0.07
_exptl_crystal_size_min 0.04
_refine_diff_density_max 1.055
_refine_diff_density_min -0.681
_refine_diff_density_rms 0.088
_refine_ls_extinction_method none
_refine_ls_goodness_of_fit_ref 1.025
_refine_ls_hydrogen_treatment mixed
_refine_ls_matrix_type full
_refine_ls_number_parameters 870
_refine_ls_number_reflns 12912
_refine_ls_number_restraints 6
_refine_ls_restrained_S_all 1.025
_refine_ls_R_factor_all 0.0378
_refine_ls_R_factor_gt 0.0308
_refine_ls_shift/su_max 0.002
_refine_ls_shift/su_mean 0.000
_refine_ls_structure_factor_coef Fsqd
_refine_ls_weighting_details 'w=1/[\s^2^(Fo^2^)+(0.0341P)^2^+3.6378P] where P=(Fo^2^+2Fc^2^)/3'
_refine_ls_weighting_scheme calc
_refine_ls_wR_factor_gt 0.0740
_refine_ls_wR_factor_ref 0.0777
_reflns_Friedel_coverage 0.000
_reflns_number_gt 11265
_reflns_number_total 12912
_reflns_threshold_expression 'I > 2\s(I)'
_cod_data_source_file d4sc05346j3.cif
_cod_data_source_block ijsf21009
_cod_depositor_comments 'Adding full bibliography for 1572926--1572929.cif.'
_cod_original_cell_volume 3623.25(19)
_cod_database_code 1572926
_shelx_shelxl_version_number 2018/3
_chemical_oxdiff_formula 'C84 H82 O3 P4 Pd4'
_chemical_oxdiff_usercomment 'David Husbands DRH-01-131'
_shelx_space_group_comment
;
The symmetry employed for this shelxl refinement is uniquely defined
by the following loop, which should always be used as a source of
symmetry information in preference to the above space-group names.
They are only intended as comments.
;
_shelx_estimated_absorpt_t_max 0.712
_shelx_estimated_absorpt_t_min 0.384
_reflns_odcompleteness_completeness 99.85
_reflns_odcompleteness_iscentric 1
_reflns_odcompleteness_theta 66.97
_olex2_refinement_description
;
1. Fixed Uiso
 At 1.2 times of:
  All C(H) groups, All C(H,H) groups, All O(H) groups
 At 1.5 times of:
  All C(H,H,H) groups
2. Restrained distances
 O3-H3A = O1-H1
 0.87 with sigma of 0.001
 Pd4-H3A = H3A-Pd3
 2.57 with sigma of 0.01
 Pd1-H1 = H1-Pd2
 2.57 with sigma of 0.01
3.a Secondary CH2 refined with riding coordinates:
 C1(H1A,H1B), C22(H22A,H22B), C43(H43A,H43B), C64(H64A,H64B)
3.b Aromatic/amide H refined with riding coordinates:
 C3(H3), C4(H4), C5(H5), C6(H6), C9(H9), C10(H10), C11(H11), C12(H12),
 C16(H16), C17(H17), C18(H18), C19(H19), C24(H24), C25(H25), C26(H26), C27(H27),
  C30(H30), C31(H31), C32(H32), C33(H33), C37(H37), C38(H38), C39(H39),
 C40(H40), C45(H45), C46(H46), C47(H47), C48(H48), C51(H51), C52(H52), C53(H53),
  C54(H54), C58(H58), C59(H59), C60(H60), C61(H61), C66(H66), C67(H67),
 C68(H68), C69(H69), C72(H72), C73(H73), C74(H74), C75(H75), C79(H79), C80(H80),
  C81(H81), C82(H82)
3.c Idealised Me refined as rotating group:
 C14(H14A,H14B,H14C), C21(H21A,H21B,H21C), C35(H35A,H35B,H35C), C42(H42A,H42B,
 H42C), C56(H56A,H56B,H56C), C63(H63A,H63B,H63C), C77(H77A,H77B,H77C), C84(H84A,
 H84B,H84C)
;
_olex2_date_sample_data_collection 2021-01-28
_olex2_date_sample_submission 2021-01-25
_olex2_exptl_crystal_mounting_method 'oil on 75 micrometre micromount'
_olex2_submission_original_sample_id DRH-01-131
_olex2_submission_special_instructions 'No special instructions were received'
_oxdiff_exptl_absorpt_empirical_details
;
Empirical correction (ABSPACK) includes:
- Absorption correction using spherical harmonics
- Frame scaling
;
_oxdiff_exptl_absorpt_empirical_full_max 2.275
_oxdiff_exptl_absorpt_empirical_full_min 0.603

loop_
_space_group_symop_operation_xyz
'x, y, z'
'-x, -y, -z'

loop_
_atom_site_label
_atom_site_type_symbol
_atom_site_fract_x
_atom_site_fract_y
_atom_site_fract_z
_atom_site_U_iso_or_equiv
_atom_site_adp_type
_atom_site_occupancy
_atom_site_site_symmetry_order
_atom_site_calc_flag
_atom_site_refinement_flags_posn
_atom_site_refinement_flags_adp
_atom_site_refinement_flags_occupancy
_atom_site_disorder_assembly
_atom_site_disorder_group
C1 C 0.2499(3) 0.5806(3) 0.57850(19) 0.0283(8) Uani 1 1 d . . . . .
H1A H 0.217310 0.508477 0.584228 0.034 Uiso 1 1 calc R U . . .
H1B H 0.199879 0.608718 0.594577 0.034 Uiso 1 1 calc R U . . .
C2 C 0.2510(3) 0.5818(3) 0.5046(2) 0.0286(8) Uani 1 1 d . . . . .
C3 C 0.1583(4) 0.5181(3) 0.4570(2) 0.0382(10) Uani 1 1 d . . . . .
H3 H 0.091617 0.473348 0.471202 0.046 Uiso 1 1 calc R U . . .
C4 C 0.1637(4) 0.5203(4) 0.3893(2) 0.0487(13) Uani 1 1 d . . . . .
H4 H 0.101117 0.475658 0.357466 0.058 Uiso 1 1 calc R U . . .
C5 C 0.2583(4) 0.5861(3) 0.3676(2) 0.0408(11) Uani 1 1 d . . . . .
H5 H 0.260359 0.588242 0.321259 0.049 Uiso 1 1 calc R U . . .
C6 C 0.3509(4) 0.6494(3) 0.4137(2) 0.0357(10) Uani 1 1 d . . . . .
H6 H 0.416873 0.694469 0.398982 0.043 Uiso 1 1 calc R U . . .
C7 C 0.3466(3) 0.6466(3) 0.48178(19) 0.0273(8) Uani 1 1 d . . . . .
C8 C 0.4794(4) 0.8508(3) 0.56354(19) 0.0331(9) Uani 1 1 d . . . . .
C9 C 0.3869(4) 0.8658(3) 0.5406(2) 0.0437(11) Uani 1 1 d . . . . .
H9 H 0.322973 0.810271 0.515093 0.052 Uiso 1 1 calc R U . . .
C10 C 0.3917(5) 0.9611(4) 0.5558(2) 0.0499(12) Uani 1 1 d . . . . .
H10 H 0.331505 0.972427 0.541006 0.060 Uiso 1 1 calc R U . . .
C11 C 0.4862(5) 1.0402(4) 0.5932(2) 0.0526(13) Uani 1 1 d . . . . .
H11 H 0.488997 1.105893 0.603326 0.063 Uiso 1 1 calc R U . . .
C12 C 0.5747(5) 1.0294(4) 0.6162(2) 0.0488(12) Uani 1 1 d . . . . .
H12 H 0.638343 1.086507 0.640760 0.059 Uiso 1 1 calc R U . . .
C13 C 0.5709(4) 0.9318(3) 0.6030(2) 0.0433(11) Uani 1 1 d . . . . .
C14 C 0.6652(4) 0.9201(4) 0.6318(3) 0.0502(12) Uani 1 1 d . . . . .
H14A H 0.638473 0.862902 0.655936 0.075 Uiso 1 1 calc R U . . .
H14B H 0.715413 0.983039 0.662916 0.075 Uiso 1 1 calc R U . . .
H14C H 0.704455 0.906434 0.595780 0.075 Uiso 1 1 calc R U . . .
C15 C 0.5798(3) 0.7203(3) 0.51333(18) 0.0275(8) Uani 1 1 d . . . . .
C16 C 0.6271(4) 0.7903(4) 0.4714(2) 0.0400(10) Uani 1 1 d . . . . .
H16 H 0.600460 0.838814 0.466967 0.048 Uiso 1 1 calc R U . . .
C17 C 0.7104(4) 0.7915(4) 0.4364(2) 0.0485(12) Uani 1 1 d . . . . .
H17 H 0.740777 0.839560 0.407897 0.058 Uiso 1 1 calc R U . . .
C18 C 0.7486(4) 0.7231(4) 0.4432(2) 0.0480(13) Uani 1 1 d . . . . .
H18 H 0.806390 0.723273 0.419119 0.058 Uiso 1 1 calc R U . . .
C19 C 0.7050(4) 0.6524(4) 0.4847(2) 0.0460(12) Uani 1 1 d . . . . .
H19 H 0.732786 0.604443 0.488051 0.055 Uiso 1 1 calc R U . . .
C20 C 0.6201(3) 0.6506(3) 0.5221(2) 0.0310(9) Uani 1 1 d . . . . .
C21 C 0.5824(4) 0.5777(3) 0.5707(2) 0.0407(10) Uani 1 1 d . . . . .
H21A H 0.618283 0.614490 0.616053 0.061 Uiso 1 1 calc R U . . .
H21B H 0.602385 0.522282 0.557954 0.061 Uiso 1 1 calc R U . . .
H21C H 0.502232 0.549049 0.569420 0.061 Uiso 1 1 calc R U . . .
C22 C 0.3674(3) 0.6455(3) 0.87053(18) 0.0245(8) Uani 1 1 d . . . . .
H22A H 0.294912 0.642007 0.856463 0.029 Uiso 1 1 calc R U . . .
H22B H 0.354382 0.577654 0.879627 0.029 Uiso 1 1 calc R U . . .
C23 C 0.4211(3) 0.7241(3) 0.93385(18) 0.0236(8) Uani 1 1 d . . . . .
C24 C 0.3647(3) 0.7584(3) 0.9773(2) 0.0307(9) Uani 1 1 d . . . . .
H24 H 0.286714 0.730158 0.968583 0.037 Uiso 1 1 calc R U . . .
C25 C 0.4211(3) 0.8336(3) 1.0334(2) 0.0335(9) Uani 1 1 d . . . . .
H25 H 0.381680 0.857814 1.062026 0.040 Uiso 1 1 calc R U . . .
C26 C 0.5354(3) 0.8740(3) 1.0482(2) 0.0337(9) Uani 1 1 d . . . . .
H26 H 0.573333 0.923547 1.087659 0.040 Uiso 1 1 calc R U . . .
C27 C 0.5930(3) 0.8414(3) 1.00489(18) 0.0274(8) Uani 1 1 d . . . . .
H27 H 0.671015 0.869668 1.013934 0.033 Uiso 1 1 calc R U . . .
C28 C 0.5364(3) 0.7674(3) 0.94821(18) 0.0220(7) Uani 1 1 d . . . . .
C29 C 0.6232(3) 0.6236(3) 0.89842(19) 0.0250(8) Uani 1 1 d . . . . .
C30 C 0.6140(3) 0.6015(3) 0.9618(2) 0.0353(9) Uani 1 1 d . . . . .
H30 H 0.592495 0.639569 0.994317 0.042 Uiso 1 1 calc R U . . .
C31 C 0.6358(4) 0.5234(4) 0.9790(3) 0.0448(11) Uani 1 1 d . . . . .
H31 H 0.630129 0.509421 1.023122 0.054 Uiso 1 1 calc R U . . .
C32 C 0.6654(4) 0.4673(3) 0.9323(3) 0.0416(11) Uani 1 1 d . . . . .
H32 H 0.680474 0.414433 0.943718 0.050 Uiso 1 1 calc R U . . .
C33 C 0.6731(3) 0.4882(3) 0.8683(2) 0.0356(10) Uani 1 1 d . . . . .
H33 H 0.693158 0.448555 0.836058 0.043 Uiso 1 1 calc R U . . .
C34 C 0.6525(3) 0.5658(3) 0.8494(2) 0.0291(9) Uani 1 1 d . . . . .
C35 C 0.6612(4) 0.5845(3) 0.7790(2) 0.0346(9) Uani 1 1 d . . . . .
H35A H 0.588117 0.567952 0.756773 0.052 Uiso 1 1 calc R U . . .
H35B H 0.689676 0.541211 0.754487 0.052 Uiso 1 1 calc R U . . .
H35C H 0.711476 0.656490 0.779775 0.052 Uiso 1 1 calc R U . . .
C36 C 0.7319(3) 0.8343(3) 0.88353(17) 0.0209(7) Uani 1 1 d . . . . .
C37 C 0.8243(3) 0.8286(3) 0.91263(19) 0.0256(8) Uani 1 1 d . . . . .
H37 H 0.814941 0.767535 0.927081 0.031 Uiso 1 1 calc R U . . .
C38 C 0.9277(3) 0.9092(3) 0.9206(2) 0.0312(9) Uani 1 1 d . . . . .
H38 H 0.988829 0.904875 0.941924 0.037 Uiso 1 1 calc R U . . .
C39 C 0.9425(3) 0.9963(3) 0.8978(2) 0.0357(10) Uani 1 1 d . . . . .
H39 H 1.014459 1.051412 0.901697 0.043 Uiso 1 1 calc R U . . .
C40 C 0.8526(3) 1.0039(3) 0.8689(2) 0.0338(9) Uani 1 1 d . . . . .
H40 H 0.863676 1.064602 0.853302 0.041 Uiso 1 1 calc R U . . .
C41 C 0.7459(3) 0.9239(3) 0.86226(18) 0.0254(8) Uani 1 1 d . . . . .
C42 C 0.6509(3) 0.9383(3) 0.8338(2) 0.0375(10) Uani 1 1 d . . . . .
H42A H 0.611556 0.885764 0.793688 0.056 Uiso 1 1 calc R U . . .
H42B H 0.678669 1.006110 0.821757 0.056 Uiso 1 1 calc R U . . .
H42C H 0.600380 0.932447 0.867220 0.056 Uiso 1 1 calc R U . . .
C43 C 0.3118(3) 0.4239(3) 0.73955(19) 0.0240(8) Uani 1 1 d . . . . .
H43A H 0.316087 0.386450 0.696325 0.029 Uiso 1 1 calc R U . . .
H43B H 0.385124 0.482949 0.755050 0.029 Uiso 1 1 calc R U . . .
C44 C 0.2846(3) 0.3550(3) 0.78964(18) 0.0242(8) Uani 1 1 d . . . . .
C45 C 0.3647(3) 0.3463(3) 0.8302(2) 0.0308(9) Uani 1 1 d . . . . .
H45 H 0.440597 0.386237 0.826987 0.037 Uiso 1 1 calc R U . . .
C46 C 0.3343(3) 0.2798(3) 0.8750(2) 0.0363(10) Uani 1 1 d . . . . .
H46 H 0.389530 0.273124 0.901469 0.044 Uiso 1 1 calc R U . . .
C47 C 0.2249(4) 0.2234(4) 0.8817(2) 0.0422(11) Uani 1 1 d . . . . .
H47 H 0.205017 0.179226 0.913399 0.051 Uiso 1 1 calc R U . . .
C48 C 0.1434(4) 0.2311(3) 0.8421(2) 0.0399(11) Uani 1 1 d . . . . .
H48 H 0.067779 0.191625 0.846011 0.048 Uiso 1 1 calc R U . . .
C49 C 0.1740(3) 0.2973(3) 0.7967(2) 0.0274(8) Uani 1 1 d . . . . .
C50 C -0.0344(3) 0.3079(3) 0.78650(19) 0.0242(8) Uani 1 1 d . . . . .
C51 C -0.1405(3) 0.2325(3) 0.7585(2) 0.0285(8) Uani 1 1 d . . . . .
H51 H -0.149859 0.187807 0.717577 0.034 Uiso 1 1 calc R U . . .
C52 C -0.2318(3) 0.2223(3) 0.7895(2) 0.0350(10) Uani 1 1 d . . . . .
H52 H -0.303277 0.171349 0.769623 0.042 Uiso 1 1 calc R U . . .
C53 C -0.2192(4) 0.2853(3) 0.8486(2) 0.0362(10) Uani 1 1 d . . . . .
H53 H -0.281859 0.278324 0.869917 0.043 Uiso 1 1 calc R U . . .
C54 C -0.1153(4) 0.3593(3) 0.8775(2) 0.0355(9) Uani 1 1 d . . . . .
H54 H -0.107588 0.401965 0.918972 0.043 Uiso 1 1 calc R U . . .
C55 C -0.0217(3) 0.3731(3) 0.8474(2) 0.0297(8) Uani 1 1 d . . . . .
C56 C 0.0893(4) 0.4557(4) 0.8807(2) 0.0431(11) Uani 1 1 d . . . . .
H56A H 0.135105 0.424569 0.894869 0.065 Uiso 1 1 calc R U . . .
H56B H 0.079798 0.496483 0.919927 0.065 Uiso 1 1 calc R U . . .
H56C H 0.125224 0.499924 0.848988 0.065 Uiso 1 1 calc R U . . .
C57 C 0.0265(3) 0.2155(3) 0.6712(2) 0.0249(8) Uani 1 1 d . . . . .
C58 C 0.0439(3) 0.1302(3) 0.6738(2) 0.0356(10) Uani 1 1 d . . . . .
H58 H 0.084483 0.128030 0.712519 0.043 Uiso 1 1 calc R U . . .
C59 C 0.0024(4) 0.0482(3) 0.6202(3) 0.0478(12) Uani 1 1 d . . . . .
H59 H 0.015201 -0.009323 0.622095 0.057 Uiso 1 1 calc R U . . .
C60 C -0.0573(4) 0.0508(3) 0.5646(2) 0.0460(12) Uani 1 1 d . . . . .
H60 H -0.087376 -0.005897 0.528397 0.055 Uiso 1 1 calc R U . . .
C61 C -0.0737(4) 0.1342(3) 0.5610(2) 0.0407(11) Uani 1 1 d . . . . .
H61 H -0.114508 0.134848 0.521835 0.049 Uiso 1 1 calc R U . . .
C62 C -0.0321(3) 0.2189(3) 0.6135(2) 0.0298(9) Uani 1 1 d . . . . .
C63 C -0.0523(4) 0.3086(3) 0.6064(2) 0.0375(10) Uani 1 1 d . . . . .
H63A H 0.017108 0.366408 0.601471 0.056 Uiso 1 1 calc R U . . .
H63B H -0.080975 0.327623 0.646397 0.056 Uiso 1 1 calc R U . . .
H63C H -0.106121 0.290458 0.566790 0.056 Uiso 1 1 calc R U . . .
C64 C 0.3646(3) 0.8361(3) 0.7668(2) 0.0260(8) Uani 1 1 d . . . . .
H64A H 0.395612 0.841493 0.813128 0.031 Uiso 1 1 calc R U . . .
H64B H 0.419892 0.835559 0.737274 0.031 Uiso 1 1 calc R U . . .
C65 C 0.3508(3) 0.9307(3) 0.76354(18) 0.0231(8) Uani 1 1 d . . . . .
C66 C 0.4368(3) 1.0242(3) 0.7582(2) 0.0313(9) Uani 1 1 d . . . . .
H66 H 0.509500 1.031070 0.758354 0.038 Uiso 1 1 calc R U . . .
C67 C 0.4181(4) 1.1066(3) 0.7528(2) 0.0409(11) Uani 1 1 d . . . . .
H67 H 0.477949 1.170165 0.749741 0.049 Uiso 1 1 calc R U . . .
C68 C 0.3123(4) 1.0976(3) 0.7519(2) 0.0414(11) Uani 1 1 d . . . . .
H68 H 0.299364 1.154163 0.746357 0.050 Uiso 1 1 calc R U . . .
C69 C 0.2255(3) 1.0064(3) 0.7590(2) 0.0340(9) Uani 1 1 d . . . . .
H69 H 0.153321 1.000512 0.760087 0.041 Uiso 1 1 calc R U . . .
C70 C 0.2457(3) 0.9235(3) 0.76438(19) 0.0240(8) Uani 1 1 d . . . . .
C71 C 0.0229(3) 0.7857(3) 0.71758(19) 0.0236(8) Uani 1 1 d . . . . .
C72 C -0.0538(3) 0.8077(3) 0.7495(2) 0.0309(9) Uani 1 1 d . . . . .
H72 H -0.046926 0.820178 0.797038 0.037 Uiso 1 1 calc R U . . .
C73 C -0.1404(3) 0.8117(3) 0.7127(2) 0.0346(9) Uani 1 1 d . . . . .
H73 H -0.191783 0.827776 0.734849 0.041 Uiso 1 1 calc R U . . .
C74 C -0.1506(3) 0.7921(3) 0.6442(2) 0.0361(10) Uani 1 1 d . . . . .
H74 H -0.210442 0.793132 0.618565 0.043 Uiso 1 1 calc R U . . .
C75 C -0.0743(4) 0.7708(3) 0.6120(2) 0.0356(10) Uani 1 1 d . . . . .
H75 H -0.082543 0.757483 0.564453 0.043 Uiso 1 1 calc R U . . .
C76 C 0.0136(3) 0.7686(3) 0.6476(2) 0.0285(8) Uani 1 1 d . . . . .
C77 C 0.0967(4) 0.7496(4) 0.6098(2) 0.0492(13) Uani 1 1 d . . . . .
H77A H 0.103075 0.690882 0.622381 0.074 Uiso 1 1 calc R U . . .
H77B H 0.168616 0.810224 0.620779 0.074 Uiso 1 1 calc R U . . .
H77C H 0.072606 0.735273 0.561519 0.074 Uiso 1 1 calc R U . . .
C78 C 0.1132(3) 0.7940(3) 0.85359(19) 0.0245(8) Uani 1 1 d . . . . .
C79 C 0.1837(3) 0.8773(3) 0.9034(2) 0.0320(9) Uani 1 1 d . . . . .
H79 H 0.239411 0.936001 0.890941 0.038 Uiso 1 1 calc R U . . .
C80 C 0.1733(4) 0.8754(4) 0.9708(2) 0.0393(10) Uani 1 1 d . . . . .
H80 H 0.221895 0.931993 1.004259 0.047 Uiso 1 1 calc R U . . .
C81 C 0.0912(4) 0.7897(4) 0.9886(2) 0.0446(12) Uani 1 1 d . . . . .
H81 H 0.082857 0.787647 1.034479 0.054 Uiso 1 1 calc R U . . .
C82 C 0.0220(4) 0.7080(4) 0.9399(2) 0.0419(11) Uani 1 1 d . . . . .
H82 H -0.034135 0.650176 0.953112 0.050 Uiso 1 1 calc R U . . .
C83 C 0.0309(3) 0.7066(3) 0.8719(2) 0.0315(9) Uani 1 1 d . . . . .
C84 C -0.0454(4) 0.6149(3) 0.8204(2) 0.0422(11) Uani 1 1 d . . . . .
H84A H -0.105895 0.626395 0.801801 0.063 Uiso 1 1 calc R U . . .
H84B H -0.075509 0.554585 0.841504 0.063 Uiso 1 1 calc R U . . .
H84C H -0.004692 0.603979 0.784455 0.063 Uiso 1 1 calc R U . . .
O1 O 0.5495(2) 0.72785(19) 0.71003(11) 0.0233(5) Uani 1 1 d D . . . .
H1 H 0.5812(9) 0.6889(8) 0.7003(6) 0.028 Uiso 1 1 d D U . . .
O2 O 0.32135(18) 0.62139(17) 0.72358(12) 0.0187(5) Uani 1 1 d . . . . .
O3 O 0.0906(2) 0.54589(16) 0.70932(12) 0.0219(5) Uani 1 1 d D . . . .
H3A H 0.0734(10) 0.5365(9) 0.66624(17) 0.026 Uiso 1 1 d D U . . .
P1 P 0.45942(8) 0.71835(7) 0.54998(4) 0.02189(19) Uani 1 1 d . . . . .
P2 P 0.59437(7) 0.72676(7) 0.87810(4) 0.01957(18) Uani 1 1 d . . . . .
P3 P 0.08416(7) 0.32343(6) 0.74213(5) 0.02024(18) Uani 1 1 d . . . . .
P4 P 0.14333(7) 0.79458(6) 0.76718(5) 0.02001(18) Uani 1 1 d . . . . .
Pd1 Pd 0.39652(2) 0.65817(2) 0.63892(2) 0.01874(6) Uani 1 1 d D . . . .
Pd2 Pd 0.46117(2) 0.67813(2) 0.79465(2) 0.01797(6) Uani 1 1 d D . . . .
Pd3 Pd 0.19858(2) 0.47627(2) 0.72490(2) 0.01701(6) Uani 1 1 d D . . . .
Pd4 Pd 0.22656(2) 0.69905(2) 0.74037(2) 0.01766(6) Uani 1 1 d D . . . .

loop_
_atom_site_aniso_label
_atom_site_aniso_U_11
_atom_site_aniso_U_22
_atom_site_aniso_U_33
_atom_site_aniso_U_23
_atom_site_aniso_U_13
_atom_site_aniso_U_12
C1 0.0174(18) 0.029(2) 0.034(2) -0.0006(16) 0.0011(16) 0.0096(16)
C2 0.027(2) 0.030(2) 0.034(2) -0.0010(16) -0.0038(16) 0.0199(17)
C3 0.034(2) 0.035(2) 0.041(2) -0.0038(19) -0.0106(19) 0.016(2)
C4 0.048(3) 0.045(3) 0.047(3) -0.009(2) -0.022(2) 0.023(2)
C5 0.052(3) 0.045(3) 0.031(2) -0.0016(19) -0.005(2) 0.030(2)
C6 0.045(3) 0.040(2) 0.031(2) 0.0050(18) 0.0022(19) 0.028(2)
C7 0.031(2) 0.0277(19) 0.0287(19) 0.0007(15) -0.0014(16) 0.0202(18)
C8 0.049(3) 0.0244(19) 0.027(2) 0.0074(16) 0.0115(18) 0.0163(19)
C9 0.065(3) 0.038(2) 0.042(2) 0.015(2) 0.014(2) 0.033(2)
C10 0.065(3) 0.054(3) 0.048(3) 0.013(2) 0.008(2) 0.041(3)
C11 0.071(4) 0.040(3) 0.043(3) 0.007(2) 0.012(3) 0.021(3)
C12 0.071(4) 0.047(3) 0.040(3) 0.004(2) 0.012(2) 0.037(3)
C13 0.053(3) 0.033(2) 0.040(2) 0.0075(19) 0.012(2) 0.014(2)
C14 0.038(3) 0.039(3) 0.070(3) 0.011(2) 0.013(2) 0.013(2)
C15 0.0224(19) 0.034(2) 0.0244(18) 0.0030(16) 0.0062(15) 0.0120(17)
C16 0.034(2) 0.047(3) 0.034(2) 0.0122(19) 0.0081(18) 0.012(2)
C17 0.033(3) 0.067(3) 0.040(3) 0.014(2) 0.014(2) 0.015(2)
C18 0.025(2) 0.081(4) 0.027(2) -0.003(2) 0.0082(18) 0.016(2)
C19 0.036(3) 0.057(3) 0.045(3) -0.013(2) -0.004(2) 0.029(2)
C20 0.026(2) 0.035(2) 0.031(2) -0.0032(17) 0.0024(16) 0.0160(18)
C21 0.044(3) 0.034(2) 0.050(3) 0.000(2) 0.001(2) 0.026(2)
C22 0.0167(18) 0.0260(19) 0.0286(19) 0.0077(15) 0.0034(15) 0.0069(15)
C23 0.0224(19) 0.0242(18) 0.0268(18) 0.0119(15) 0.0067(15) 0.0105(16)
C24 0.028(2) 0.035(2) 0.031(2) 0.0115(17) 0.0100(16) 0.0144(18)
C25 0.034(2) 0.032(2) 0.036(2) 0.0083(17) 0.0184(18) 0.0143(19)
C26 0.035(2) 0.029(2) 0.028(2) 0.0023(16) 0.0039(17) 0.0081(18)
C27 0.025(2) 0.029(2) 0.0262(19) 0.0055(15) -0.0005(15) 0.0112(17)
C28 0.0209(18) 0.0220(17) 0.0272(18) 0.0099(14) 0.0066(15) 0.0114(15)
C29 0.0137(17) 0.0233(18) 0.034(2) 0.0085(15) 0.0001(15) 0.0043(15)
C30 0.034(2) 0.036(2) 0.044(2) 0.0160(19) 0.0083(19) 0.0196(19)
C31 0.043(3) 0.046(3) 0.056(3) 0.029(2) 0.010(2) 0.023(2)
C32 0.030(2) 0.034(2) 0.073(3) 0.024(2) 0.012(2) 0.020(2)
C33 0.021(2) 0.027(2) 0.063(3) 0.0105(19) 0.0072(19) 0.0138(17)
C34 0.0141(18) 0.0218(18) 0.048(2) 0.0051(17) 0.0015(16) 0.0061(15)
C35 0.033(2) 0.035(2) 0.044(2) 0.0057(18) 0.0109(19) 0.0218(19)
C36 0.0159(17) 0.0226(18) 0.0220(17) 0.0030(14) 0.0044(14) 0.0067(15)
C37 0.0211(19) 0.0269(19) 0.032(2) 0.0060(16) 0.0050(15) 0.0132(16)
C38 0.0191(19) 0.033(2) 0.040(2) 0.0065(17) -0.0005(16) 0.0113(17)
C39 0.0144(19) 0.031(2) 0.054(3) 0.0109(19) 0.0026(18) 0.0030(17)
C40 0.025(2) 0.024(2) 0.048(2) 0.0107(18) 0.0030(18) 0.0066(17)
C41 0.0206(19) 0.0258(19) 0.0290(19) 0.0038(15) -0.0002(15) 0.0108(16)
C42 0.029(2) 0.027(2) 0.054(3) 0.0159(19) -0.0049(19) 0.0085(18)
C43 0.0189(18) 0.0190(17) 0.035(2) 0.0062(15) 0.0018(15) 0.0089(15)
C44 0.0239(19) 0.0173(17) 0.0294(19) 0.0010(14) -0.0018(15) 0.0094(15)
C45 0.023(2) 0.029(2) 0.038(2) 0.0047(17) -0.0028(17) 0.0106(17)
C46 0.029(2) 0.042(2) 0.041(2) 0.0118(19) -0.0012(18) 0.019(2)
C47 0.037(2) 0.045(3) 0.047(3) 0.028(2) 0.003(2) 0.016(2)
C48 0.025(2) 0.040(2) 0.053(3) 0.026(2) 0.0038(19) 0.0083(19)
C49 0.0228(19) 0.0219(18) 0.036(2) 0.0087(16) 0.0001(16) 0.0084(16)
C50 0.0211(19) 0.0221(18) 0.0325(19) 0.0123(15) 0.0050(15) 0.0102(15)
C51 0.0198(19) 0.0266(19) 0.039(2) 0.0096(17) 0.0057(16) 0.0095(16)
C52 0.019(2) 0.031(2) 0.055(3) 0.0164(19) 0.0099(18) 0.0081(17)
C53 0.031(2) 0.033(2) 0.054(3) 0.020(2) 0.025(2) 0.0171(19)
C54 0.037(2) 0.033(2) 0.037(2) 0.0123(18) 0.0170(19) 0.0135(19)
C55 0.027(2) 0.029(2) 0.033(2) 0.0118(16) 0.0083(16) 0.0100(17)
C56 0.032(2) 0.046(3) 0.033(2) -0.0045(19) 0.0071(19) 0.005(2)
C57 0.0158(18) 0.0158(17) 0.038(2) 0.0024(15) 0.0067(15) 0.0034(14)
C58 0.026(2) 0.0221(19) 0.059(3) 0.0094(18) 0.0116(19) 0.0097(17)
C59 0.039(3) 0.022(2) 0.077(4) 0.001(2) 0.022(3) 0.010(2)
C60 0.035(3) 0.031(2) 0.054(3) -0.013(2) 0.015(2) 0.004(2)
C61 0.033(2) 0.037(2) 0.036(2) -0.0030(19) 0.0065(19) 0.005(2)
C62 0.0207(19) 0.0250(19) 0.037(2) 0.0023(16) 0.0078(16) 0.0055(16)
C63 0.039(2) 0.037(2) 0.033(2) 0.0050(18) -0.0069(18) 0.016(2)
C64 0.0149(18) 0.0167(17) 0.043(2) 0.0022(15) 0.0026(16) 0.0048(15)
C65 0.0213(19) 0.0194(17) 0.0262(18) 0.0025(14) 0.0053(15) 0.0074(15)
C66 0.024(2) 0.0239(19) 0.043(2) 0.0043(17) 0.0087(17) 0.0078(17)
C67 0.034(2) 0.023(2) 0.061(3) 0.012(2) 0.013(2) 0.0064(18)
C68 0.046(3) 0.023(2) 0.058(3) 0.0118(19) 0.008(2) 0.017(2)
C69 0.029(2) 0.024(2) 0.050(3) 0.0077(18) 0.0078(19) 0.0134(18)
C70 0.0232(19) 0.0151(16) 0.0318(19) 0.0030(14) 0.0044(15) 0.0074(15)
C71 0.0200(18) 0.0199(17) 0.0326(19) 0.0046(15) 0.0017(15) 0.0108(15)
C72 0.026(2) 0.037(2) 0.036(2) 0.0118(18) 0.0056(17) 0.0184(18)
C73 0.023(2) 0.040(2) 0.049(3) 0.0143(19) 0.0062(18) 0.0193(19)
C74 0.030(2) 0.033(2) 0.047(2) 0.0085(19) -0.0072(19) 0.0158(19)
C75 0.043(3) 0.034(2) 0.035(2) 0.0047(18) -0.0032(19) 0.024(2)
C76 0.031(2) 0.0239(19) 0.034(2) 0.0040(16) 0.0023(17) 0.0163(17)
C77 0.066(3) 0.081(4) 0.026(2) 0.009(2) 0.007(2) 0.056(3)
C78 0.0188(18) 0.033(2) 0.033(2) 0.0100(16) 0.0069(15) 0.0205(16)
C79 0.025(2) 0.039(2) 0.034(2) 0.0051(18) 0.0029(17) 0.0169(18)
C80 0.037(2) 0.055(3) 0.034(2) 0.004(2) 0.0009(19) 0.030(2)
C81 0.063(3) 0.063(3) 0.036(2) 0.020(2) 0.013(2) 0.049(3)
C82 0.050(3) 0.044(3) 0.052(3) 0.025(2) 0.024(2) 0.033(2)
C83 0.028(2) 0.032(2) 0.045(2) 0.0156(18) 0.0120(18) 0.0200(18)
C84 0.029(2) 0.034(2) 0.064(3) 0.020(2) 0.017(2) 0.0101(19)
O1 0.0321(14) 0.0313(13) 0.0147(11) 0.0041(10) 0.0014(10) 0.0221(12)
O2 0.0119(11) 0.0154(11) 0.0290(13) 0.0039(9) 0.0034(9) 0.0063(9)
O3 0.0260(13) 0.0098(11) 0.0301(13) 0.0030(9) -0.0002(10) 0.0090(10)
P1 0.0226(5) 0.0212(4) 0.0242(4) 0.0049(3) 0.0036(4) 0.0118(4)
P2 0.0147(4) 0.0192(4) 0.0252(4) 0.0058(3) 0.0020(3) 0.0077(4)
P3 0.0139(4) 0.0153(4) 0.0298(5) 0.0062(3) 0.0025(3) 0.0045(3)
P4 0.0153(4) 0.0175(4) 0.0292(5) 0.0050(3) 0.0036(3) 0.0089(4)
Pd1 0.01459(13) 0.01800(12) 0.02367(13) 0.00347(10) 0.00262(10) 0.00755(10)
Pd2 0.01244(12) 0.01712(12) 0.02410(13) 0.00481(9) 0.00222(9) 0.00624(10)
Pd3 0.01228(12) 0.01373(12) 0.02463(13) 0.00364(9) 0.00301(9) 0.00549(10)
Pd4 0.01205(12) 0.01438(12) 0.02668(13) 0.00403(9) 0.00221(9) 0.00610(10)

loop_
_atom_type_symbol
_atom_type_description
_atom_type_scat_dispersion_real
_atom_type_scat_dispersion_imag
_atom_type_scat_source
C C 0.0181 0.0091 'International Tables Vol C Tables 4.2.6.8 and 6.1.1.4'
H H 0.0000 0.0000 'International Tables Vol C Tables 4.2.6.8 and 6.1.1.4'
O O 0.0492 0.0322 'International Tables Vol C Tables 4.2.6.8 and 6.1.1.4'
P P 0.2955 0.4335 'International Tables Vol C Tables 4.2.6.8 and 6.1.1.4'
Pd Pd 0.1215 3.9337 'International Tables Vol C Tables 4.2.6.8 and 6.1.1.4'

loop_
_exptl_crystal_face_index_h
_exptl_crystal_face_index_k
_exptl_crystal_face_index_l
_exptl_crystal_face_perp_dist
0 0 1 0.0084
0 0 -1 0.0318
0 1 0 0.0381
0 -1 0 0.0283
1 1 0 0.0368
-1 1 0 0.0551
-1 0 0 0.0722
1 0 0 0.0492
2 -5 2 0.0052

loop_
_geom_angle_atom_site_label_1
_geom_angle_atom_site_label_2
_geom_angle_atom_site_label_3
_geom_angle
_geom_angle_site_symmetry_1
_geom_angle_site_symmetry_3
_geom_angle_publ_flag
H1A C1 H1B 107.2 . . ?
C2 C1 H1A 107.9 . . ?
C2 C1 H1B 107.9 . . ?
C2 C1 Pd1 117.4(3) . . ?
Pd1 C1 H1A 107.9 . . ?
Pd1 C1 H1B 107.9 . . ?
C3 C2 C1 122.3(4) . . ?
C7 C2 C1 119.7(3) . . ?
C7 C2 C3 118.0(4) . . ?
C2 C3 H3 119.8 . . ?
C4 C3 C2 120.3(4) . . ?
C4 C3 H3 119.8 . . ?
C3 C4 H4 119.6 . . ?
C5 C4 C3 120.9(4) . . ?
C5 C4 H4 119.6 . . ?
C4 C5 H5 120.1 . . ?
C4 C5 C6 119.8(4) . . ?
C6 C5 H5 120.1 . . ?
C5 C6 H6 120.2 . . ?
C5 C6 C7 119.7(4) . . ?
C7 C6 H6 120.2 . . ?
C2 C7 C6 121.3(4) . . ?
C2 C7 P1 111.7(3) . . ?
C6 C7 P1 126.9(3) . . ?
C9 C8 P1 116.5(3) . . ?
C13 C8 C9 119.6(4) . . ?
C13 C8 P1 123.0(3) . . ?
C8 C9 H9 120.2 . . ?
C10 C9 C8 119.6(5) . . ?
C10 C9 H9 120.2 . . ?
C9 C10 H10 120.7 . . ?
C9 C10 C11 118.6(5) . . ?
C11 C10 H10 120.7 . . ?
C10 C11 H11 118.1 . . ?
C12 C11 C10 123.8(5) . . ?
C12 C11 H11 118.1 . . ?
C11 C12 H12 120.6 . . ?
C11 C12 C13 118.8(5) . . ?
C13 C12 H12 120.6 . . ?
C8 C13 C12 119.4(5) . . ?
C8 C13 C14 122.5(4) . . ?
C12 C13 C14 118.1(5) . . ?
C13 C14 H14A 109.5 . . ?
C13 C14 H14B 109.5 . . ?
C13 C14 H14C 109.5 . . ?
H14A C14 H14B 109.5 . . ?
H14A C14 H14C 109.5 . . ?
H14B C14 H14C 109.5 . . ?
C16 C15 P1 117.5(3) . . ?
C20 C15 C16 119.8(4) . . ?
C20 C15 P1 122.5(3) . . ?
C15 C16 H16 118.9 . . ?
C17 C16 C15 122.2(5) . . ?
C17 C16 H16 118.9 . . ?
C16 C17 H17 120.6 . . ?
C18 C17 C16 118.7(5) . . ?
C18 C17 H17 120.6 . . ?
C17 C18 H18 119.3 . . ?
C17 C18 C19 121.3(4) . . ?
C19 C18 H18 119.3 . . ?
C18 C19 H19 119.5 . . ?
C18 C19 C20 121.1(4) . . ?
C20 C19 H19 119.5 . . ?
C15 C20 C19 116.9(4) . . ?
C15 C20 C21 124.5(4) . . ?
C19 C20 C21 118.6(4) . . ?
C20 C21 H21A 109.5 . . ?
C20 C21 H21B 109.5 . . ?
C20 C21 H21C 109.5 . . ?
H21A C21 H21B 109.5 . . ?
H21A C21 H21C 109.5 . . ?
H21B C21 H21C 109.5 . . ?
H22A C22 H22B 107.9 . . ?
C23 C22 H22A 109.1 . . ?
C23 C22 H22B 109.1 . . ?
C23 C22 Pd2 112.3(2) . . ?
Pd2 C22 H22A 109.1 . . ?
Pd2 C22 H22B 109.1 . . ?
C24 C23 C22 124.3(3) . . ?
C24 C23 C28 118.4(4) . . ?
C28 C23 C22 117.3(3) . . ?
C23 C24 H24 119.7 . . ?
C25 C24 C23 120.6(4) . . ?
C25 C24 H24 119.7 . . ?
C24 C25 H25 119.7 . . ?
C24 C25 C26 120.6(4) . . ?
C26 C25 H25 119.7 . . ?
C25 C26 H26 120.2 . . ?
C27 C26 C25 119.5(4) . . ?
C27 C26 H26 120.2 . . ?
C26 C27 H27 120.2 . . ?
C26 C27 C28 119.7(4) . . ?
C28 C27 H27 120.2 . . ?
C23 C28 P2 110.6(3) . . ?
C27 C28 C23 121.3(4) . . ?
C27 C28 P2 127.5(3) . . ?
C30 C29 C34 119.9(4) . . ?
C30 C29 P2 119.4(3) . . ?
C34 C29 P2 120.7(3) . . ?
C29 C30 H30 119.6 . . ?
C29 C30 C31 120.8(4) . . ?
C31 C30 H30 119.6 . . ?
C30 C31 H31 120.0 . . ?
C32 C31 C30 120.0(4) . . ?
C32 C31 H31 120.0 . . ?
C31 C32 H32 120.3 . . ?
C31 C32 C33 119.4(4) . . ?
C33 C32 H32 120.3 . . ?
C32 C33 H33 118.9 . . ?
C32 C33 C34 122.3(4) . . ?
C34 C33 H33 118.9 . . ?
C29 C34 C35 122.4(3) . . ?
C33 C34 C29 117.7(4) . . ?
C33 C34 C35 119.9(4) . . ?
C34 C35 H35A 109.5 . . ?
C34 C35 H35B 109.5 . . ?
C34 C35 H35C 109.5 . . ?
H35A C35 H35B 109.5 . . ?
H35A C35 H35C 109.5 . . ?
H35B C35 H35C 109.5 . . ?
C37 C36 P2 119.6(3) . . ?
C41 C36 C37 119.2(3) . . ?
C41 C36 P2 121.1(3) . . ?
C36 C37 H37 119.3 . . ?
C38 C37 C36 121.3(3) . . ?
C38 C37 H37 119.3 . . ?
C37 C38 H38 120.1 . . ?
C37 C38 C39 119.7(4) . . ?
C39 C38 H38 120.1 . . ?
C38 C39 H39 120.0 . . ?
C38 C39 C40 120.0(4) . . ?
C40 C39 H39 120.0 . . ?
C39 C40 H40 119.4 . . ?
C39 C40 C41 121.2(4) . . ?
C41 C40 H40 119.4 . . ?
C36 C41 C40 118.4(3) . . ?
C36 C41 C42 122.6(3) . . ?
C40 C41 C42 119.0(3) . . ?
C41 C42 H42A 109.5 . . ?
C41 C42 H42B 109.5 . . ?
C41 C42 H42C 109.5 . . ?
H42A C42 H42B 109.5 . . ?
H42A C42 H42C 109.5 . . ?
H42B C42 H42C 109.5 . . ?
H43A C43 H43B 107.8 . . ?
C44 C43 H43A 109.0 . . ?
C44 C43 H43B 109.0 . . ?
C44 C43 Pd3 112.7(3) . . ?
Pd3 C43 H43A 109.0 . . ?
Pd3 C43 H43B 109.0 . . ?
C45 C44 C43 123.1(3) . . ?
C45 C44 C49 118.5(3) . . ?
C49 C44 C43 118.5(3) . . ?
C44 C45 H45 119.8 . . ?
C46 C45 C44 120.4(4) . . ?
C46 C45 H45 119.8 . . ?
C45 C46 H46 119.7 . . ?
C47 C46 C45 120.7(4) . . ?
C47 C46 H46 119.7 . . ?
C46 C47 H47 120.0 . . ?
C46 C47 C48 120.0(4) . . ?
C48 C47 H47 120.0 . . ?
C47 C48 H48 120.4 . . ?
C47 C48 C49 119.3(4) . . ?
C49 C48 H48 120.4 . . ?
C44 C49 P3 111.5(3) . . ?
C48 C49 C44 121.2(4) . . ?
C48 C49 P3 127.3(3) . . ?
C51 C50 C55 118.9(4) . . ?
C51 C50 P3 119.9(3) . . ?
C55 C50 P3 121.2(3) . . ?
C50 C51 H51 119.5 . . ?
C52 C51 C50 121.0(4) . . ?
C52 C51 H51 119.5 . . ?
C51 C52 H52 120.0 . . ?
C53 C52 C51 120.0(4) . . ?
C53 C52 H52 120.0 . . ?
C52 C53 H53 120.0 . . ?
C52 C53 C54 120.0(4) . . ?
C54 C53 H53 120.0 . . ?
C53 C54 H54 119.1 . . ?
C53 C54 C55 121.8(4) . . ?
C55 C54 H54 119.1 . . ?
C50 C55 C56 122.0(4) . . ?
C54 C55 C50 118.4(4) . . ?
C54 C55 C56 119.6(4) . . ?
C55 C56 H56A 109.5 . . ?
C55 C56 H56B 109.5 . . ?
C55 C56 H56C 109.5 . . ?
H56A C56 H56B 109.5 . . ?
H56A C56 H56C 109.5 . . ?
H56B C56 H56C 109.5 . . ?
C58 C57 C62 119.5(4) . . ?
C58 C57 P3 119.6(3) . . ?
C62 C57 P3 120.9(3) . . ?
C57 C58 H58 119.8 . . ?
C59 C58 C57 120.5(4) . . ?
C59 C58 H58 119.8 . . ?
C58 C59 H59 120.1 . . ?
C60 C59 C58 119.8(4) . . ?
C60 C59 H59 120.1 . . ?
C59 C60 H60 119.8 . . ?
C61 C60 C59 120.4(4) . . ?
C61 C60 H60 119.8 . . ?
C60 C61 H61 119.1 . . ?
C60 C61 C62 121.7(4) . . ?
C62 C61 H61 119.1 . . ?
C57 C62 C63 122.6(3) . . ?
C61 C62 C57 118.1(4) . . ?
C61 C62 C63 119.3(4) . . ?
C62 C63 H63A 109.5 . . ?
C62 C63 H63B 109.5 . . ?
C62 C63 H63C 109.5 . . ?
H63A C63 H63B 109.5 . . ?
H63A C63 H63C 109.5 . . ?
H63B C63 H63C 109.5 . . ?
H64A C64 H64B 107.3 . . ?
C65 C64 H64A 108.1 . . ?
C65 C64 H64B 108.1 . . ?
C65 C64 Pd4 116.9(2) . . ?
Pd4 C64 H64A 108.1 . . ?
Pd4 C64 H64B 108.1 . . ?
C66 C65 C64 123.7(3) . . ?
C70 C65 C64 118.1(3) . . ?
C70 C65 C66 118.2(3) . . ?
C65 C66 H66 119.5 . . ?
C67 C66 C65 120.9(4) . . ?
C67 C66 H66 119.5 . . ?
C66 C67 H67 119.9 . . ?
C66 C67 C68 120.3(4) . . ?
C68 C67 H67 119.9 . . ?
C67 C68 H68 120.0 . . ?
C69 C68 C67 120.1(4) . . ?
C69 C68 H68 120.0 . . ?
C68 C69 H69 120.6 . . ?
C68 C69 C70 118.9(4) . . ?
C70 C69 H69 120.6 . . ?
C65 C70 C69 121.5(3) . . ?
C65 C70 P4 111.9(3) . . ?
C69 C70 P4 126.4(3) . . ?
C72 C71 C76 119.5(3) . . ?
C72 C71 P4 119.6(3) . . ?
C76 C71 P4 120.4(3) . . ?
C71 C72 H72 119.6 . . ?
C73 C72 C71 120.9(4) . . ?
C73 C72 H72 119.6 . . ?
C72 C73 H73 120.4 . . ?
C74 C73 C72 119.2(4) . . ?
C74 C73 H73 120.4 . . ?
C73 C74 H74 119.9 . . ?
C73 C74 C75 120.3(4) . . ?
C75 C74 H74 119.9 . . ?
C74 C75 H75 119.3 . . ?
C76 C75 C74 121.4(4) . . ?
C76 C75 H75 119.3 . . ?
C71 C76 C77 122.5(4) . . ?
C75 C76 C71 118.6(4) . . ?
C75 C76 C77 118.9(4) . . ?
C76 C77 H77A 109.5 . . ?
C76 C77 H77B 109.5 . . ?
C76 C77 H77C 109.5 . . ?
H77A C77 H77B 109.5 . . ?
H77A C77 H77C 109.5 . . ?
H77B C77 H77C 109.5 . . ?
C79 C78 C83 119.7(4) . . ?
C79 C78 P4 118.5(3) . . ?
C83 C78 P4 121.2(3) . . ?
C78 C79 H79 119.5 . . ?
C80 C79 C78 121.1(4) . . ?
C80 C79 H79 119.5 . . ?
C79 C80 H80 120.4 . . ?
C81 C80 C79 119.1(4) . . ?
C81 C80 H80 120.4 . . ?
C80 C81 H81 120.0 . . ?
C82 C81 C80 120.0(4) . . ?
C82 C81 H81 120.0 . . ?
C81 C82 H82 118.8 . . ?
C81 C82 C83 122.4(4) . . ?
C83 C82 H82 118.8 . . ?
C78 C83 C84 121.7(4) . . ?
C82 C83 C78 117.7(4) . . ?
C82 C83 C84 120.6(4) . . ?
C83 C84 H84A 109.5 . . ?
C83 C84 H84B 109.5 . . ?
C83 C84 H84C 109.5 . . ?
H84A C84 H84B 109.5 . . ?
H84A C84 H84C 109.5 . . ?
H84B C84 H84C 109.5 . . ?
Pd1 O1 H1 104.8(8) . . ?
Pd2 O1 H1 106.3(8) . . ?
Pd2 O1 Pd1 92.89(10) . . ?
Pd1 O2 Pd2 99.66(9) . . ?
Pd1 O2 Pd4 108.52(10) . . ?
Pd3 O2 Pd1 121.79(11) . . ?
Pd3 O2 Pd2 116.91(11) . . ?
Pd3 O2 Pd4 97.35(9) . . ?
Pd4 O2 Pd2 112.94(10) . . ?
Pd3 O3 H3A 106.8(8) . . ?
Pd3 O3 Pd4 91.77(9) . . ?
Pd4 O3 H3A 107.2(8) . . ?
C7 P1 C8 106.59(18) . . ?
C7 P1 C15 103.46(18) . . ?
C7 P1 Pd1 105.50(13) . . ?
C8 P1 Pd1 106.37(13) . . ?
C15 P1 C8 106.06(19) . . ?
C15 P1 Pd1 127.38(13) . . ?
C28 P2 C29 107.66(17) . . ?
C28 P2 C36 103.58(17) . . ?
C28 P2 Pd2 101.91(12) . . ?
C29 P2 Pd2 114.33(12) . . ?
C36 P2 C29 103.55(16) . . ?
C36 P2 Pd2 124.38(12) . . ?
C49 P3 C50 105.96(17) . . ?
C49 P3 C57 105.61(18) . . ?
C49 P3 Pd3 101.11(12) . . ?
C50 P3 Pd3 119.60(12) . . ?
C57 P3 C50 103.99(17) . . ?
C57 P3 Pd3 119.02(12) . . ?
C70 P4 C71 101.70(17) . . ?
C70 P4 C78 106.81(18) . . ?
C70 P4 Pd4 104.45(12) . . ?
C71 P4 C78 106.82(17) . . ?
C71 P4 Pd4 124.71(12) . . ?
C78 P4 Pd4 110.74(11) . . ?
C1 Pd1 O1 173.73(13) . . ?
C1 Pd1 O2 91.84(13) . . ?
C1 Pd1 P1 84.52(12) . . ?
C1 Pd1 Pd2 131.84(11) . . ?
O1 Pd1 Pd2 43.33(6) . . ?
O2 Pd1 O1 83.66(9) . . ?
O2 Pd1 P1 167.88(7) . . ?
O2 Pd1 Pd2 40.39(6) . . ?
P1 Pd1 O1 100.77(7) . . ?
P1 Pd1 Pd2 143.33(3) . . ?
C22 Pd2 O1 171.09(12) . . ?
C22 Pd2 O2 91.69(12) . . ?
C22 Pd2 P2 81.40(10) . . ?
C22 Pd2 Pd1 131.47(10) . . ?
O1 Pd2 P2 103.49(7) . . ?
O1 Pd2 Pd1 43.78(6) . . ?
O2 Pd2 O1 83.67(9) . . ?
O2 Pd2 P2 172.70(7) . . ?
O2 Pd2 Pd1 39.95(6) . . ?
P2 Pd2 Pd1 147.09(3) . . ?
C43 Pd3 O2 91.53(12) . . ?
C43 Pd3 O3 174.67(12) . . ?
C43 Pd3 P3 82.30(10) . . ?
C43 Pd3 Pd4 130.67(10) . . ?
O2 Pd3 O3 83.14(9) . . ?
O2 Pd3 P3 170.32(7) . . ?
O2 Pd3 Pd4 41.55(6) . . ?
O3 Pd3 P3 102.98(7) . . ?
O3 Pd3 Pd4 44.20(6) . . ?
P3 Pd3 Pd4 141.25(3) . . ?
C64 Pd4 O2 91.50(12) . . ?
C64 Pd4 O3 174.02(12) . . ?
C64 Pd4 P4 82.46(11) . . ?
C64 Pd4 Pd3 130.44(10) . . ?
O2 Pd4 O3 82.57(9) . . ?
O2 Pd4 P4 173.06(7) . . ?
O2 Pd4 Pd3 41.10(6) . . ?
O3 Pd4 P4 103.50(7) . . ?
O3 Pd4 Pd3 44.04(6) . . ?
P4 Pd4 Pd3 143.40(3) . . ?

loop_
_geom_bond_atom_site_label_1
_geom_bond_atom_site_label_2
_geom_bond_distance
_geom_bond_site_symmetry_2
_geom_bond_publ_flag
C1 H1A 0.9900 . ?
C1 H1B 0.9900 . ?
C1 C2 1.507(5) . ?
C1 Pd1 2.031(4) . ?
C2 C3 1.408(5) . ?
C2 C7 1.388(6) . ?
C3 H3 0.9500 . ?
C3 C4 1.388(7) . ?
C4 H4 0.9500 . ?
C4 C5 1.374(7) . ?
C5 H5 0.9500 . ?
C5 C6 1.388(6) . ?
C6 H6 0.9500 . ?
C6 C7 1.396(5) . ?
C7 P1 1.822(4) . ?
C8 C9 1.439(6) . ?
C8 C13 1.391(6) . ?
C8 P1 1.838(4) . ?
C9 H9 0.9500 . ?
C9 C10 1.374(6) . ?
C10 H10 0.9500 . ?
C10 C11 1.385(7) . ?
C11 H11 0.9500 . ?
C11 C12 1.353(7) . ?
C12 H12 0.9500 . ?
C12 C13 1.412(6) . ?
C13 C14 1.474(7) . ?
C14 H14A 0.9800 . ?
C14 H14B 0.9800 . ?
C14 H14C 0.9800 . ?
C15 C16 1.397(6) . ?
C15 C20 1.395(6) . ?
C15 P1 1.830(4) . ?
C16 H16 0.9500 . ?
C16 C17 1.367(6) . ?
C17 H17 0.9500 . ?
C17 C18 1.348(7) . ?
C18 H18 0.9500 . ?
C18 C19 1.389(7) . ?
C19 H19 0.9500 . ?
C19 C20 1.412(6) . ?
C20 C21 1.511(6) . ?
C21 H21A 0.9800 . ?
C21 H21B 0.9800 . ?
C21 H21C 0.9800 . ?
C22 H22A 0.9900 . ?
C22 H22B 0.9900 . ?
C22 C23 1.506(5) . ?
C22 Pd2 2.034(4) . ?
C23 C24 1.386(5) . ?
C23 C28 1.404(5) . ?
C24 H24 0.9500 . ?
C24 C25 1.384(6) . ?
C25 H25 0.9500 . ?
C25 C26 1.396(6) . ?
C26 H26 0.9500 . ?
C26 C27 1.383(6) . ?
C27 H27 0.9500 . ?
C27 C28 1.387(5) . ?
C28 P2 1.821(4) . ?
C29 C30 1.375(5) . ?
C29 C34 1.411(6) . ?
C29 P2 1.834(4) . ?
C30 H30 0.9500 . ?
C30 C31 1.402(6) . ?
C31 H31 0.9500 . ?
C31 C32 1.366(7) . ?
C32 H32 0.9500 . ?
C32 C33 1.380(6) . ?
C33 H33 0.9500 . ?
C33 C34 1.397(5) . ?
C34 C35 1.500(6) . ?
C35 H35A 0.9800 . ?
C35 H35B 0.9800 . ?
C35 H35C 0.9800 . ?
C36 C37 1.403(5) . ?
C36 C41 1.395(5) . ?
C36 P2 1.834(3) . ?
C37 H37 0.9500 . ?
C37 C38 1.370(5) . ?
C38 H38 0.9500 . ?
C38 C39 1.371(6) . ?
C39 H39 0.9500 . ?
C39 C40 1.387(6) . ?
C40 H40 0.9500 . ?
C40 C41 1.396(5) . ?
C41 C42 1.503(5) . ?
C42 H42A 0.9800 . ?
C42 H42B 0.9800 . ?
C42 H42C 0.9800 . ?
C43 H43A 0.9900 . ?
C43 H43B 0.9900 . ?
C43 C44 1.494(5) . ?
C43 Pd3 2.036(3) . ?
C44 C45 1.394(5) . ?
C44 C49 1.395(5) . ?
C45 H45 0.9500 . ?
C45 C46 1.386(6) . ?
C46 H46 0.9500 . ?
C46 C47 1.378(6) . ?
C47 H47 0.9500 . ?
C47 C48 1.391(6) . ?
C48 H48 0.9500 . ?
C48 C49 1.392(5) . ?
C49 P3 1.810(4) . ?
C50 C51 1.403(5) . ?
C50 C55 1.410(5) . ?
C50 P3 1.836(4) . ?
C51 H51 0.9500 . ?
C51 C52 1.385(6) . ?
C52 H52 0.9500 . ?
C52 C53 1.365(6) . ?
C53 H53 0.9500 . ?
C53 C54 1.381(6) . ?
C54 H54 0.9500 . ?
C54 C55 1.390(6) . ?
C55 C56 1.505(6) . ?
C56 H56A 0.9800 . ?
C56 H56B 0.9800 . ?
C56 H56C 0.9800 . ?
C57 C58 1.396(5) . ?
C57 C62 1.403(6) . ?
C57 P3 1.835(4) . ?
C58 H58 0.9500 . ?
C58 C59 1.389(6) . ?
C59 H59 0.9500 . ?
C59 C60 1.373(7) . ?
C60 H60 0.9500 . ?
C60 C61 1.361(7) . ?
C61 H61 0.9500 . ?
C61 C62 1.401(6) . ?
C62 C63 1.497(6) . ?
C63 H63A 0.9800 . ?
C63 H63B 0.9800 . ?
C63 H63C 0.9800 . ?
C64 H64A 0.9900 . ?
C64 H64B 0.9900 . ?
C64 C65 1.507(5) . ?
C64 Pd4 2.041(3) . ?
C65 C66 1.390(5) . ?
C65 C70 1.389(5) . ?
C66 H66 0.9500 . ?
C66 C67 1.373(6) . ?
C67 H67 0.9500 . ?
C67 C68 1.387(6) . ?
C68 H68 0.9500 . ?
C68 C69 1.384(6) . ?
C69 H69 0.9500 . ?
C69 C70 1.392(5) . ?
C70 P4 1.816(4) . ?
C71 C72 1.391(5) . ?
C71 C76 1.398(5) . ?
C71 P4 1.822(4) . ?
C72 H72 0.9500 . ?
C72 C73 1.391(5) . ?
C73 H73 0.9500 . ?
C73 C74 1.370(6) . ?
C74 H74 0.9500 . ?
C74 C75 1.383(6) . ?
C75 H75 0.9500 . ?
C75 C76 1.382(5) . ?
C76 C77 1.507(6) . ?
C77 H77A 0.9800 . ?
C77 H77B 0.9800 . ?
C77 H77C 0.9800 . ?
C78 C79 1.402(6) . ?
C78 C83 1.407(5) . ?
C78 P4 1.828(4) . ?
C79 H79 0.9500 . ?
C79 C80 1.389(6) . ?
C80 H80 0.9500 . ?
C80 C81 1.386(7) . ?
C81 H81 0.9500 . ?
C81 C82 1.373(7) . ?
C82 H82 0.9500 . ?
C82 C83 1.396(6) . ?
C83 C84 1.500(6) . ?
C84 H84A 0.9800 . ?
C84 H84B 0.9800 . ?
C84 H84C 0.9800 . ?
O1 H1 0.8697(10) . ?
O1 Pd1 2.202(2) . ?
O1 Pd2 2.184(2) . ?
O2 Pd1 2.070(2) . ?
O2 Pd2 2.089(2) . ?
O2 Pd3 2.070(2) . ?
O2 Pd4 2.088(2) . ?
O3 H3A 0.8698(10) . ?
O3 Pd3 2.172(2) . ?
O3 Pd4 2.178(2) . ?
P1 Pd1 2.1840(9) . ?
P2 Pd2 2.2033(9) . ?
P3 Pd3 2.2069(9) . ?
P4 Pd4 2.2037(9) . ?
Pd1 Pd2 3.1785(4) . ?
Pd3 Pd4 3.1227(3) . ?

loop_
_geom_torsion_atom_site_label_1
_geom_torsion_atom_site_label_2
_geom_torsion_atom_site_label_3
_geom_torsion_atom_site_label_4
_geom_torsion
_geom_torsion_site_symmetry_1
_geom_torsion_site_symmetry_2
_geom_torsion_site_symmetry_3
_geom_torsion_site_symmetry_4
_geom_torsion_publ_flag
C1 C2 C3 C4 -178.7(4) . . . . ?
C1 C2 C7 C6 179.7(4) . . . . ?
C1 C2 C7 P1 2.0(4) . . . . ?
C2 C3 C4 C5 -1.6(7) . . . . ?
C2 C7 P1 C8 -107.5(3) . . . . ?
C2 C7 P1 C15 140.9(3) . . . . ?
C2 C7 P1 Pd1 5.3(3) . . . . ?
C3 C2 C7 C6 0.5(6) . . . . ?
C3 C2 C7 P1 -177.2(3) . . . . ?
C3 C4 C5 C6 1.8(7) . . . . ?
C4 C5 C6 C7 -0.8(6) . . . . ?
C5 C6 C7 C2 -0.4(6) . . . . ?
C5 C6 C7 P1 177.0(3) . . . . ?
C6 C7 P1 C8 74.9(4) . . . . ?
C6 C7 P1 C15 -36.7(4) . . . . ?
C6 C7 P1 Pd1 -172.3(3) . . . . ?
C7 C2 C3 C4 0.4(6) . . . . ?
C8 C9 C10 C11 -0.1(7) . . . . ?
C9 C8 C13 C12 -4.3(6) . . . . ?
C9 C8 C13 C14 175.9(4) . . . . ?
C9 C8 P1 C7 22.3(4) . . . . ?
C9 C8 P1 C15 132.1(3) . . . . ?
C9 C8 P1 Pd1 -89.9(3) . . . . ?
C9 C10 C11 C12 -0.3(8) . . . . ?
C10 C11 C12 C13 -1.5(8) . . . . ?
C11 C12 C13 C8 3.8(7) . . . . ?
C11 C12 C13 C14 -176.4(5) . . . . ?
C13 C8 C9 C10 2.4(6) . . . . ?
C13 C8 P1 C7 -167.8(4) . . . . ?
C13 C8 P1 C15 -58.1(4) . . . . ?
C13 C8 P1 Pd1 79.9(4) . . . . ?
C15 C16 C17 C18 -0.5(7) . . . . ?
C16 C15 C20 C19 -2.8(6) . . . . ?
C16 C15 C20 C21 174.4(4) . . . . ?
C16 C15 P1 C7 78.9(3) . . . . ?
C16 C15 P1 C8 -33.1(4) . . . . ?
C16 C15 P1 Pd1 -159.2(3) . . . . ?
C16 C17 C18 C19 0.0(7) . . . . ?
C17 C18 C19 C20 -0.9(7) . . . . ?
C18 C19 C20 C15 2.3(6) . . . . ?
C18 C19 C20 C21 -175.1(4) . . . . ?
C20 C15 C16 C17 2.0(7) . . . . ?
C20 C15 P1 C7 -96.6(3) . . . . ?
C20 C15 P1 C8 151.5(3) . . . . ?
C20 C15 P1 Pd1 25.4(4) . . . . ?
C22 C23 C24 C25 -177.8(3) . . . . ?
C22 C23 C28 C27 179.0(3) . . . . ?
C22 C23 C28 P2 7.4(4) . . . . ?
C23 C24 C25 C26 -1.9(6) . . . . ?
C23 C28 P2 C29 -100.4(3) . . . . ?
C23 C28 P2 C36 150.3(3) . . . . ?
C23 C28 P2 Pd2 20.2(3) . . . . ?
C24 C23 C28 C27 1.0(5) . . . . ?
C24 C23 C28 P2 -170.6(3) . . . . ?
C24 C25 C26 C27 2.6(6) . . . . ?
C25 C26 C27 C28 -1.5(6) . . . . ?
C26 C27 C28 C23 -0.3(6) . . . . ?
C26 C27 C28 P2 169.8(3) . . . . ?
C27 C28 P2 C29 88.7(3) . . . . ?
C27 C28 P2 C36 -20.6(4) . . . . ?
C27 C28 P2 Pd2 -150.7(3) . . . . ?
C28 C23 C24 C25 0.1(6) . . . . ?
C29 C30 C31 C32 -0.8(7) . . . . ?
C30 C29 C34 C33 -1.1(6) . . . . ?
C30 C29 C34 C35 178.5(4) . . . . ?
C30 C29 P2 C28 -8.7(4) . . . . ?
C30 C29 P2 C36 100.5(3) . . . . ?
C30 C29 P2 Pd2 -121.2(3) . . . . ?
C30 C31 C32 C33 -0.1(7) . . . . ?
C31 C32 C33 C34 0.5(7) . . . . ?
C32 C33 C34 C29 0.1(6) . . . . ?
C32 C33 C34 C35 -179.4(4) . . . . ?
C34 C29 C30 C31 1.5(6) . . . . ?
C34 C29 P2 C28 170.0(3) . . . . ?
C34 C29 P2 C36 -80.7(3) . . . . ?
C34 C29 P2 Pd2 57.6(3) . . . . ?
C36 C37 C38 C39 -2.3(6) . . . . ?
C37 C36 C41 C40 2.0(5) . . . . ?
C37 C36 C41 C42 -176.9(4) . . . . ?
C37 C36 P2 C28 100.0(3) . . . . ?
C37 C36 P2 C29 -12.3(3) . . . . ?
C37 C36 P2 Pd2 -145.0(2) . . . . ?
C37 C38 C39 C40 2.3(7) . . . . ?
C38 C39 C40 C41 -0.2(7) . . . . ?
C39 C40 C41 C36 -2.0(6) . . . . ?
C39 C40 C41 C42 177.0(4) . . . . ?
C41 C36 C37 C38 0.1(6) . . . . ?
C41 C36 P2 C28 -76.8(3) . . . . ?
C41 C36 P2 C29 170.9(3) . . . . ?
C41 C36 P2 Pd2 38.2(4) . . . . ?
C43 C44 C45 C46 -179.0(4) . . . . ?
C43 C44 C49 C48 179.5(4) . . . . ?
C43 C44 C49 P3 -1.7(4) . . . . ?
C44 C45 C46 C47 -1.8(7) . . . . ?
C44 C49 P3 C50 -148.0(3) . . . . ?
C44 C49 P3 C57 102.0(3) . . . . ?
C44 C49 P3 Pd3 -22.6(3) . . . . ?
C45 C44 C49 C48 -1.1(6) . . . . ?
C45 C44 C49 P3 177.7(3) . . . . ?
C45 C46 C47 C48 1.5(7) . . . . ?
C46 C47 C48 C49 -0.9(7) . . . . ?
C47 C48 C49 C44 0.8(7) . . . . ?
C47 C48 C49 P3 -177.8(4) . . . . ?
C48 C49 P3 C50 30.6(4) . . . . ?
C48 C49 P3 C57 -79.3(4) . . . . ?
C48 C49 P3 Pd3 156.1(4) . . . . ?
C49 C44 C45 C46 1.6(6) . . . . ?
C50 C51 C52 C53 -0.7(6) . . . . ?
C51 C50 C55 C54 0.5(5) . . . . ?
C51 C50 C55 C56 179.9(4) . . . . ?
C51 C50 P3 C49 -118.0(3) . . . . ?
C51 C50 P3 C57 -6.9(3) . . . . ?
C51 C50 P3 Pd3 128.9(3) . . . . ?
C51 C52 C53 C54 0.0(6) . . . . ?
C52 C53 C54 C55 1.0(6) . . . . ?
C53 C54 C55 C50 -1.2(6) . . . . ?
C53 C54 C55 C56 179.3(4) . . . . ?
C55 C50 C51 C52 0.4(5) . . . . ?
C55 C50 P3 C49 64.5(3) . . . . ?
C55 C50 P3 C57 175.6(3) . . . . ?
C55 C50 P3 Pd3 -48.6(3) . . . . ?
C57 C58 C59 C60 -0.7(7) . . . . ?
C58 C57 C62 C61 1.7(6) . . . . ?
C58 C57 C62 C63 -178.9(4) . . . . ?
C58 C57 P3 C49 9.2(4) . . . . ?
C58 C57 P3 C50 -102.1(3) . . . . ?
C58 C57 P3 Pd3 121.8(3) . . . . ?
C58 C59 C60 C61 1.6(7) . . . . ?
C59 C60 C61 C62 -0.8(7) . . . . ?
C60 C61 C62 C57 -0.9(6) . . . . ?
C60 C61 C62 C63 179.6(4) . . . . ?
C62 C57 C58 C59 -0.9(6) . . . . ?
C62 C57 P3 C49 -169.0(3) . . . . ?
C62 C57 P3 C50 79.7(3) . . . . ?
C62 C57 P3 Pd3 -56.4(3) . . . . ?
C64 C65 C66 C67 177.4(4) . . . . ?
C64 C65 C70 C69 -177.5(4) . . . . ?
C64 C65 C70 P4 -1.5(4) . . . . ?
C65 C66 C67 C68 -0.7(7) . . . . ?
C65 C70 P4 C71 -145.8(3) . . . . ?
C65 C70 P4 C78 102.4(3) . . . . ?
C65 C70 P4 Pd4 -15.0(3) . . . . ?
C66 C65 C70 C69 1.1(6) . . . . ?
C66 C65 C70 P4 177.0(3) . . . . ?
C66 C67 C68 C69 2.5(7) . . . . ?
C67 C68 C69 C70 -2.5(7) . . . . ?
C68 C69 C70 C65 0.7(6) . . . . ?
C68 C69 C70 P4 -174.7(3) . . . . ?
C69 C70 P4 C71 29.9(4) . . . . ?
C69 C70 P4 C78 -81.9(4) . . . . ?
C69 C70 P4 Pd4 160.8(3) . . . . ?
C70 C65 C66 C67 -1.1(6) . . . . ?
C71 C72 C73 C74 1.0(6) . . . . ?
C72 C71 C76 C75 -2.1(6) . . . . ?
C72 C71 C76 C77 176.8(4) . . . . ?
C72 C71 P4 C70 -94.4(3) . . . . ?
C72 C71 P4 C78 17.4(4) . . . . ?
C72 C71 P4 Pd4 148.6(3) . . . . ?
C72 C73 C74 C75 -1.4(6) . . . . ?
C73 C74 C75 C76 0.1(6) . . . . ?
C74 C75 C76 C71 1.7(6) . . . . ?
C74 C75 C76 C77 -177.3(4) . . . . ?
C76 C71 C72 C73 0.8(6) . . . . ?
C76 C71 P4 C70 78.1(3) . . . . ?
C76 C71 P4 C78 -170.1(3) . . . . ?
C76 C71 P4 Pd4 -38.8(4) . . . . ?
C78 C79 C80 C81 -0.5(6) . . . . ?
C79 C78 C83 C82 1.3(5) . . . . ?
C79 C78 C83 C84 -179.1(4) . . . . ?
C79 C78 P4 C70 -13.1(3) . . . . ?
C79 C78 P4 C71 -121.3(3) . . . . ?
C79 C78 P4 Pd4 100.0(3) . . . . ?
C79 C80 C81 C82 0.5(6) . . . . ?
C80 C81 C82 C83 0.4(7) . . . . ?
C81 C82 C83 C78 -1.3(6) . . . . ?
C81 C82 C83 C84 179.1(4) . . . . ?
C83 C78 C79 C80 -0.4(6) . . . . ?
C83 C78 P4 C70 175.6(3) . . . . ?
C83 C78 P4 C71 67.4(3) . . . . ?
C83 C78 P4 Pd4 -71.2(3) . . . . ?
P1 C8 C9 C10 172.7(4) . . . . ?
P1 C8 C13 C12 -173.8(3) . . . . ?
P1 C8 C13 C14 6.4(6) . . . . ?
P1 C15 C16 C17 -173.6(4) . . . . ?
P1 C15 C20 C19 172.6(3) . . . . ?
P1 C15 C20 C21 -10.2(6) . . . . ?
P2 C29 C30 C31 -179.7(3) . . . . ?
P2 C29 C34 C33 -179.9(3) . . . . ?
P2 C29 C34 C35 -0.3(5) . . . . ?
P2 C36 C37 C38 -176.7(3) . . . . ?
P2 C36 C41 C40 178.8(3) . . . . ?
P2 C36 C41 C42 -0.1(5) . . . . ?
P3 C50 C51 C52 -177.1(3) . . . . ?
P3 C50 C55 C54 178.0(3) . . . . ?
P3 C50 C55 C56 -2.6(5) . . . . ?
P3 C57 C58 C59 -179.1(3) . . . . ?
P3 C57 C62 C61 179.8(3) . . . . ?
P3 C57 C62 C63 -0.7(5) . . . . ?
P4 C71 C72 C73 173.4(3) . . . . ?
P4 C71 C76 C75 -174.6(3) . . . . ?
P4 C71 C76 C77 4.3(5) . . . . ?
P4 C78 C79 C80 -171.8(3) . . . . ?
P4 C78 C83 C82 172.4(3) . . . . ?
P4 C78 C83 C84 -8.0(5) . . . . ?
Pd1 C1 C2 C3 169.6(3) . . . . ?
Pd1 C1 C2 C7 -9.5(5) . . . . ?
Pd2 C22 C23 C24 141.9(3) . . . . ?
Pd2 C22 C23 C28 -36.0(4) . . . . ?
Pd3 C43 C44 C45 -150.1(3) . . . . ?
Pd3 C43 C44 C49 29.2(4) . . . . ?
Pd4 C64 C65 C66 -158.2(3) . . . . ?
Pd4 C64 C65 C70 20.2(5) . . . . ?

loop_
_exptl_oxdiff_crystal_face_indexfrac_h
_exptl_oxdiff_crystal_face_indexfrac_k
_exptl_oxdiff_crystal_face_indexfrac_l
_exptl_oxdiff_crystal_face_x
_exptl_oxdiff_crystal_face_y
_exptl_oxdiff_crystal_face_z
0.0140 0.0013 0.9958 0.0494 -0.0565 0.0178
-0.0140 -0.0013 -0.9958 -0.0494 0.0565 -0.0178
-0.0024 1.0029 -0.0192 0.0352 0.0343 0.1069
0.0024 -1.0029 0.0192 -0.0352 -0.0343 -0.1069
0.9978 1.0101 -0.0625 0.1404 0.1053 0.1129
-1.0026 0.9957 0.0240 -0.0700 -0.0367 0.1009
-1.0002 -0.0072 0.0433 -0.1052 -0.0710 -0.0060
1.0002 0.0072 -0.0433 0.1052 0.0710 0.0060
2.0405 -4.9975 2.0014 0.1331 -0.1427 -0.4870
